data_4069239
loop_
_publ_author_name
'Dubarle Offner, Julien'
'Fr\"ohlich, Roland'
'Kataeva, Olga'
'Rose-Munch, Fran\,coise'
'Rose, Eric'
'D\"otz, Karl Heinz'

_publ_section_title
;
 Heterobimetallic Cr&#x2212;Mn Complexes of Fused Arenes:
 Chromium-Templated Benzannulation of a Cymanthrene-Type Metal Carbene and
 Haptotropic Metal Migration along a Dibenzo[c,e]indene Platform&#x2020;
;
_journal_issue 10
_journal_name_full Organometallics
_journal_page_first 3004
_journal_paper_doi 10.1021/om900090q
_journal_volume 28
_journal_year 2009
_chemical_formula_sum 'C34 H35 Cr Mn O8 Si'
_chemical_formula_weight 706.65
_chemical_name_systematic
; 
 ? 
;
_space_group_IT_number 2
_symmetry_cell_setting triclinic
_symmetry_space_group_name_Hall '-P 1'
_symmetry_space_group_name_H-M 'P -1'
_atom_sites_solution_hydrogens geom
_atom_sites_solution_primary direct
_atom_sites_solution_secondary difmap
_audit_creation_method SHELXL-97
_cell_angle_alpha 96.46(1)
_cell_angle_beta 91.20(1)
_cell_angle_gamma 98.64(1)
_cell_formula_units_Z 2
_cell_length_a 7.372(1)
_cell_length_b 14.481(1)
_cell_length_c 15.609(1)
_cell_measurement_reflns_used 5148
_cell_measurement_temperature 223(2)
_cell_measurement_theta_max 30.51
_cell_measurement_theta_min 0.41
_cell_volume 1635.7(3)
_computing_cell_refinement 'Collect (Nonius B.V., 1998)'
_computing_data_collection 'Collect (Nonius B.V., 1998)'
_computing_data_reduction 'Denzo-SMN (Otwinowski & Minor, 1997)'
_computing_publication_material 'SHELXL-97 (Sheldrick, 1997)'
_computing_structure_refinement 'SHELXL-97 (Sheldrick, 1997)'
_computing_structure_solution 'SHELXS-97 (Sheldrick, 1990)'
_diffrn_ambient_temperature 223(2)
_diffrn_measured_fraction_theta_full 0.966
_diffrn_measured_fraction_theta_max 0.966
_diffrn_measurement_device_type 'Nonius KappaCCD'
_diffrn_measurement_method '\w and \f scans'
_diffrn_radiation_monochromator graphite
_diffrn_radiation_source 'rotating anode Nonius FR591'
_diffrn_radiation_type MoK\a
_diffrn_radiation_wavelength 0.71073
_diffrn_reflns_av_R_equivalents 0.042
_diffrn_reflns_av_sigmaI/netI 0.0407
_diffrn_reflns_limit_h_max 10
_diffrn_reflns_limit_h_min -9
_diffrn_reflns_limit_k_max 20
_diffrn_reflns_limit_k_min -20
_diffrn_reflns_limit_l_max 21
_diffrn_reflns_limit_l_min -22
_diffrn_reflns_number 19093
_diffrn_reflns_theta_full 30.89
_diffrn_reflns_theta_max 30.89
_diffrn_reflns_theta_min 2.63
_exptl_absorpt_coefficient_mu 0.805
_exptl_absorpt_correction_T_max 0.7390
_exptl_absorpt_correction_T_min 0.6704
_exptl_absorpt_correction_type multi-scan
_exptl_absorpt_process_details 'Denzo (Otwinowski, Borek, Majewski & Minor, 2003)'
_exptl_crystal_colour red
_exptl_crystal_density_diffrn 1.435
_exptl_crystal_density_method 'not measured'
_exptl_crystal_description block
_exptl_crystal_F_000 732
_exptl_crystal_size_max 0.54
_exptl_crystal_size_mid 0.45
_exptl_crystal_size_min 0.40
_refine_diff_density_max 0.495
_refine_diff_density_min -0.615
_refine_diff_density_rms 0.072
_refine_ls_extinction_method none
_refine_ls_goodness_of_fit_ref 1.049
_refine_ls_hydrogen_treatment riding
_refine_ls_matrix_type full
_refine_ls_number_parameters 414
_refine_ls_number_reflns 9994
_refine_ls_number_restraints 0
_refine_ls_restrained_S_all 1.049
_refine_ls_R_factor_all 0.0625
_refine_ls_R_factor_gt 0.0448
_refine_ls_shift/su_max 0.001
_refine_ls_shift/su_mean 0.000
_refine_ls_structure_factor_coef Fsqd
_refine_ls_weighting_details 'calc w=1/[\s^2^(Fo^2^)+(0.0538P)^2^+1.0791P] where P=(Fo^2^+2Fc^2^)/3'
_refine_ls_weighting_scheme calc
_refine_ls_wR_factor_gt 0.1127
_refine_ls_wR_factor_ref 0.1217
_reflns_number_gt 7795
_reflns_number_total 9994
_reflns_threshold_expression >2sigma(I)
_cod_data_source_file om900090q_si_008.cif
_cod_data_source_block fro3952
_cod_original_sg_symbol_H-M P-1
_cod_database_code 4069239

loop_
_symmetry_equiv_pos_as_xyz
'x, y, z'
'-x, -y, -z'

loop_
_atom_site_label
_atom_site_type_symbol
_atom_site_fract_x
_atom_site_fract_y
_atom_site_fract_z
_atom_site_U_iso_or_equiv
_atom_site_adp_type
_atom_site_occupancy
_atom_site_symmetry_multiplicity
_atom_site_calc_flag
_atom_site_refinement_flags
Mn1 Mn 0.16436(4) 0.71958(2) 0.095387(18) 0.02549(8) Uani 1 1 d .
Cr1 Cr 0.54976(4) 0.99064(2) 0.19603(2) 0.02614(8) Uani 1 1 d .
C1 C 0.4113(3) 0.72018(14) 0.02506(13) 0.0316(4) Uani 1 1 d .
H1 H 0.4361 0.7538 -0.0226 0.038 Uiso 1 1 calc R
C2 C 0.3186(3) 0.62739(14) 0.02209(13) 0.0337(5) Uani 1 1 d .
H2 H 0.2728 0.5879 -0.0280 0.040 Uiso 1 1 calc R
C3 C 0.3064(3) 0.60374(13) 0.10798(12) 0.0281(4) Uani 1 1 d .
H3 H 0.2485 0.5464 0.1244 0.034 Uiso 1 1 calc R
C4 C 0.3332(3) 0.63586(12) 0.31207(11) 0.0221(3) Uani 1 1 d .
C5 C 0.3102(3) 0.66318(13) 0.39925(11) 0.0241(3) Uani 1 1 d .
C6 C 0.4072(3) 0.74872(13) 0.43732(12) 0.0255(4) Uani 1 1 d .
C7 C 0.5204(3) 0.80536(12) 0.38700(12) 0.0243(3) Uani 1 1 d .
C8 C 0.7505(3) 0.93309(14) 0.27239(15) 0.0323(4) Uani 1 1 d .
H8 H 0.7743 0.9472 0.3322 0.039 Uiso 1 1 calc R
C9 C 0.8459(3) 0.99068(15) 0.21629(17) 0.0372(5) Uani 1 1 d .
H9 H 0.9383 1.0399 0.2388 0.045 Uiso 1 1 calc R
C10 C 0.8055(3) 0.97587(15) 0.12737(16) 0.0363(5) Uani 1 1 d .
H10 H 0.8687 1.0151 0.0902 0.044 Uiso 1 1 calc R
C11 C 0.6702(3) 0.90213(14) 0.09516(14) 0.0323(4) Uani 1 1 d .
H11 H 0.6370 0.8939 0.0360 0.039 Uiso 1 1 calc R
C12 C 0.3962(3) 0.68134(12) 0.16487(11) 0.0232(3) Uani 1 1 d .
C13 C 0.4221(3) 0.69928(12) 0.25882(11) 0.0214(3) Uani 1 1 d .
C14 C 0.5215(3) 0.78625(12) 0.29670(12) 0.0227(3) Uani 1 1 d .
C15 C 0.6177(3) 0.85334(12) 0.24053(12) 0.0249(4) Uani 1 1 d .
C16 C 0.5803(3) 0.83834(13) 0.15005(13) 0.0262(4) Uani 1 1 d .
C17 C 0.4608(3) 0.75426(13) 0.11301(12) 0.0250(4) Uani 1 1 d .
O18 O 0.24951(19) 0.54865(8) 0.27607(8) 0.0236(3) Uani 1 1 d .
Si19 Si 0.33755(7) 0.44806(3) 0.27449(3) 0.02396(11) Uani 1 1 d .
C20 C 0.5097(4) 0.44142(17) 0.18991(17) 0.0440(6) Uani 1 1 d .
H20A H 0.4487 0.4353 0.1334 0.066 Uiso 1 1 calc R
H20B H 0.5708 0.3873 0.1947 0.066 Uiso 1 1 calc R
H20C H 0.5997 0.4982 0.1974 0.066 Uiso 1 1 calc R
C21 C 0.4583(4) 0.44071(18) 0.37869(16) 0.0448(6) Uani 1 1 d .
H21A H 0.5374 0.4998 0.3967 0.067 Uiso 1 1 calc R
H21B H 0.5318 0.3903 0.3716 0.067 Uiso 1 1 calc R
H21C H 0.3687 0.4281 0.4222 0.067 Uiso 1 1 calc R
C22 C 0.1307(3) 0.35487(13) 0.24995(13) 0.0303(4) Uani 1 1 d .
C23 C -0.0012(4) 0.3567(2) 0.32410(17) 0.0540(7) Uani 1 1 d .
H23A H -0.1035 0.3060 0.3115 0.081 Uiso 1 1 calc R
H23B H -0.0465 0.4165 0.3308 0.081 Uiso 1 1 calc R
H23C H 0.0629 0.3486 0.3770 0.081 Uiso 1 1 calc R
C24 C 0.1907(5) 0.25768(16) 0.2351(2) 0.0582(8) Uani 1 1 d .
H24A H 0.0839 0.2102 0.2203 0.087 Uiso 1 1 calc R
H24B H 0.2513 0.2449 0.2873 0.087 Uiso 1 1 calc R
H24C H 0.2751 0.2565 0.1882 0.087 Uiso 1 1 calc R
C25 C 0.0282(4) 0.37222(18) 0.16808(16) 0.0457(6) Uani 1 1 d .
H25A H 0.1107 0.3727 0.1205 0.069 Uiso 1 1 calc R
H25B H -0.0154 0.4324 0.1777 0.069 Uiso 1 1 calc R
H25C H -0.0755 0.3225 0.1544 0.069 Uiso 1 1 calc R
C26 C 0.1665(3) 0.60323(15) 0.44531(13) 0.0329(4) Uani 1 1 d .
H26A H 0.1780 0.5368 0.4309 0.039 Uiso 1 1 calc R
H26B H 0.1874 0.6191 0.5078 0.039 Uiso 1 1 calc R
C27 C -0.0249(4) 0.6183(2) 0.4201(2) 0.0506(6) Uani 1 1 d .
H27A H -0.0386 0.6833 0.4371 0.076 Uiso 1 1 calc R
H27B H -0.1141 0.5774 0.4488 0.076 Uiso 1 1 calc R
H27C H -0.0448 0.6039 0.3581 0.076 Uiso 1 1 calc R
C28 C 0.3872(3) 0.78524(15) 0.53123(12) 0.0315(4) Uani 1 1 d .
H28A H 0.3464 0.7320 0.5634 0.038 Uiso 1 1 calc R
H28B H 0.5074 0.8161 0.5559 0.038 Uiso 1 1 calc R
C29 C 0.2522(4) 0.8540(2) 0.54204(17) 0.0509(7) Uani 1 1 d .
H29A H 0.2936 0.9076 0.5115 0.076 Uiso 1 1 calc R
H29B H 0.2439 0.8751 0.6029 0.076 Uiso 1 1 calc R
H29C H 0.1324 0.8235 0.5187 0.076 Uiso 1 1 calc R
O30 O 0.6218(2) 0.88632(9) 0.42964(9) 0.0301(3) Uani 1 1 d .
C31 C 0.7941(3) 0.87025(17) 0.46460(15) 0.0391(5) Uani 1 1 d .
H31A H 0.7728 0.8214 0.5026 0.059 Uiso 1 1 calc R
H31B H 0.8562 0.9278 0.4969 0.059 Uiso 1 1 calc R
H31C H 0.8698 0.8506 0.4180 0.059 Uiso 1 1 calc R
C32 C 0.0762(3) 0.79413(15) 0.02541(14) 0.0347(4) Uani 1 1 d .
O33 O 0.0153(3) 0.83636(13) -0.02238(12) 0.0515(5) Uani 1 1 d .
C34 C -0.0512(4) 0.64436(17) 0.08450(18) 0.0447(6) Uani 1 1 d .
O35 O -0.1887(3) 0.59504(16) 0.07620(19) 0.0794(7) Uani 1 1 d .
C36 C 0.0996(3) 0.78270(18) 0.19271(15) 0.0388(5) Uani 1 1 d .
O37 O 0.0640(3) 0.81930(18) 0.25749(12) 0.0649(6) Uani 1 1 d .
C38 C 0.4018(3) 1.00663(17) 0.28883(15) 0.0395(5) Uani 1 1 d .
O39 O 0.3073(3) 1.01732(17) 0.34526(13) 0.0680(6) Uani 1 1 d .
C40 C 0.5969(3) 1.11793(16) 0.1959(2) 0.0466(6) Uani 1 1 d .
O41 O 0.6250(3) 1.19813(13) 0.1941(2) 0.0796(8) Uani 1 1 d .
C42 C 0.3494(3) 0.99544(14) 0.12667(14) 0.0324(4) Uani 1 1 d .
O43 O 0.2242(3) 1.00364(15) 0.08413(13) 0.0518(5) Uani 1 1 d .

loop_
_atom_site_aniso_label
_atom_site_aniso_U_11
_atom_site_aniso_U_22
_atom_site_aniso_U_33
_atom_site_aniso_U_23
_atom_site_aniso_U_13
_atom_site_aniso_U_12
Mn1 0.03063(16) 0.02293(14) 0.02282(14) 0.00362(10) 0.00062(11) 0.00317(11)
Cr1 0.02237(15) 0.01970(14) 0.03668(17) 0.00591(11) 0.00106(12) 0.00234(11)
C1 0.0414(12) 0.0313(10) 0.0235(9) 0.0049(7) 0.0100(8) 0.0074(8)
C2 0.0502(13) 0.0280(9) 0.0223(9) -0.0018(7) 0.0048(9) 0.0075(9)
C3 0.0390(11) 0.0212(8) 0.0240(8) 0.0014(7) 0.0029(8) 0.0058(7)
C4 0.0256(9) 0.0170(7) 0.0233(8) 0.0019(6) 0.0004(7) 0.0032(6)
C5 0.0273(9) 0.0235(8) 0.0221(8) 0.0037(6) 0.0016(7) 0.0045(7)
C6 0.0289(9) 0.0250(8) 0.0233(8) 0.0013(7) -0.0014(7) 0.0080(7)
C7 0.0251(9) 0.0192(8) 0.0279(9) -0.0019(6) -0.0038(7) 0.0056(7)
C8 0.0266(10) 0.0250(9) 0.0452(12) 0.0084(8) -0.0033(8) 0.0011(7)
C9 0.0202(9) 0.0289(10) 0.0633(15) 0.0150(10) 0.0000(9) -0.0009(8)
C10 0.0263(10) 0.0302(10) 0.0552(13) 0.0171(9) 0.0125(9) 0.0025(8)
C11 0.0326(11) 0.0289(9) 0.0383(11) 0.0122(8) 0.0123(9) 0.0069(8)
C12 0.0290(9) 0.0206(8) 0.0210(8) 0.0026(6) 0.0052(7) 0.0062(7)
C13 0.0234(8) 0.0186(7) 0.0229(8) 0.0023(6) 0.0023(6) 0.0052(6)
C14 0.0218(8) 0.0189(7) 0.0277(8) 0.0033(6) 0.0005(7) 0.0042(6)
C15 0.0220(8) 0.0206(8) 0.0332(9) 0.0061(7) 0.0018(7) 0.0048(6)
C16 0.0248(9) 0.0229(8) 0.0326(9) 0.0064(7) 0.0086(7) 0.0060(7)
C17 0.0296(9) 0.0225(8) 0.0246(8) 0.0049(6) 0.0074(7) 0.0070(7)
O18 0.0283(7) 0.0171(5) 0.0248(6) 0.0016(4) 0.0009(5) 0.0019(5)
Si19 0.0261(3) 0.0195(2) 0.0265(2) 0.00348(18) 0.0026(2) 0.00345(18)
C20 0.0415(13) 0.0402(12) 0.0551(14) 0.0108(10) 0.0206(11) 0.0157(10)
C21 0.0474(14) 0.0436(13) 0.0454(13) 0.0074(10) -0.0120(11) 0.0142(11)
C22 0.0343(11) 0.0219(8) 0.0330(10) 0.0019(7) 0.0045(8) -0.0007(7)
C23 0.0485(15) 0.0567(16) 0.0466(14) -0.0021(12) 0.0157(12) -0.0209(13)
C24 0.0677(19) 0.0215(10) 0.083(2) 0.0031(11) -0.0016(16) 0.0030(11)
C25 0.0457(14) 0.0416(13) 0.0443(13) 0.0025(10) -0.0094(11) -0.0078(11)
C26 0.0430(12) 0.0306(10) 0.0242(9) 0.0054(7) 0.0084(8) 0.0006(8)
C27 0.0377(13) 0.0496(14) 0.0646(17) 0.0109(12) 0.0148(12) 0.0017(11)
C28 0.0382(11) 0.0331(10) 0.0226(9) -0.0024(7) -0.0012(8) 0.0081(8)
C29 0.0573(17) 0.0559(15) 0.0410(13) -0.0126(11) -0.0010(12) 0.0276(13)
O30 0.0288(7) 0.0227(6) 0.0362(7) -0.0048(5) -0.0074(6) 0.0031(5)
C31 0.0312(11) 0.0443(12) 0.0399(12) 0.0000(9) -0.0103(9) 0.0050(9)
C32 0.0420(12) 0.0292(10) 0.0321(10) 0.0034(8) -0.0017(9) 0.0032(9)
O33 0.0693(13) 0.0455(10) 0.0441(9) 0.0148(8) -0.0093(9) 0.0174(9)
C34 0.0419(13) 0.0347(11) 0.0567(15) 0.0097(10) 0.0001(11) 0.0004(10)
O35 0.0475(13) 0.0565(13) 0.127(2) 0.0154(13) -0.0029(13) -0.0179(10)
C36 0.0357(12) 0.0484(13) 0.0357(11) 0.0008(9) -0.0016(9) 0.0208(10)
O37 0.0661(14) 0.0953(17) 0.0405(10) -0.0119(10) 0.0019(9) 0.0503(13)
C38 0.0404(13) 0.0379(11) 0.0394(12) -0.0030(9) -0.0012(10) 0.0093(10)
O39 0.0665(14) 0.0836(16) 0.0516(12) -0.0144(11) 0.0181(11) 0.0186(12)
C40 0.0274(11) 0.0278(10) 0.0854(19) 0.0123(11) -0.0024(12) 0.0030(8)
O41 0.0512(13) 0.0253(9) 0.162(3) 0.0181(12) -0.0046(14) 0.0006(8)
C42 0.0296(10) 0.0300(10) 0.0387(11) 0.0078(8) 0.0041(9) 0.0046(8)
O43 0.0382(10) 0.0635(12) 0.0563(11) 0.0168(9) -0.0086(8) 0.0104(9)

loop_
_atom_type_symbol
_atom_type_description
_atom_type_scat_dispersion_real
_atom_type_scat_dispersion_imag
_atom_type_scat_source
C C 0.0033 0.0016 'International Tables Vol C Tables 4.2.6.8 and 6.1.1.4'
H H 0.0000 0.0000 'International Tables Vol C Tables 4.2.6.8 and 6.1.1.4'
O O 0.0106 0.0060 'International Tables Vol C Tables 4.2.6.8 and 6.1.1.4'
Si Si 0.0817 0.0704 'International Tables Vol C Tables 4.2.6.8 and 6.1.1.4'
Cr Cr 0.3209 0.6236 'International Tables Vol C Tables 4.2.6.8 and 6.1.1.4'
Mn Mn 0.3368 0.7283 'International Tables Vol C Tables 4.2.6.8 and 6.1.1.4'

loop_
_geom_angle_atom_site_label_1
_geom_angle_atom_site_label_2
_geom_angle_atom_site_label_3
_geom_angle
C34 Mn1 C36 91.83(12)
C34 Mn1 C32 89.25(11)
C36 Mn1 C32 94.60(10)
C34 Mn1 C3 91.47(10)
C36 Mn1 C3 117.46(9)
C32 Mn1 C3 147.89(9)
C34 Mn1 C2 97.44(11)
C36 Mn1 C2 154.48(10)
C32 Mn1 C2 109.19(9)
C3 Mn1 C2 38.96(7)
C34 Mn1 C1 132.53(11)
C36 Mn1 C1 135.30(10)
C32 Mn1 C1 91.59(10)
C3 Mn1 C1 64.86(8)
C2 Mn1 C1 38.43(8)
C34 Mn1 C17 155.91(10)
C36 Mn1 C17 99.02(9)
C32 Mn1 C17 111.04(9)
C3 Mn1 C17 64.45(7)
C2 Mn1 C17 64.37(8)
C1 Mn1 C17 38.58(7)
C34 Mn1 C12 120.81(10)
C36 Mn1 C12 90.14(9)
C32 Mn1 C12 149.44(9)
C3 Mn1 C12 38.47(7)
C2 Mn1 C12 64.70(8)
C1 Mn1 C12 64.74(7)
C17 Mn1 C12 38.47(6)
C40 Cr1 C42 85.62(11)
C40 Cr1 C38 89.58(12)
C42 Cr1 C38 87.31(10)
C40 Cr1 C8 114.27(10)
C42 Cr1 C8 160.12(8)
C38 Cr1 C8 92.57(10)
C40 Cr1 C9 88.77(10)
C42 Cr1 C9 151.52(9)
C38 Cr1 C9 120.59(11)
C8 Cr1 C9 37.25(8)
C40 Cr1 C11 118.09(11)
C42 Cr1 C11 92.31(9)
C38 Cr1 C11 152.23(9)
C8 Cr1 C11 78.65(9)
C9 Cr1 C11 65.99(9)
C40 Cr1 C10 90.26(10)
C42 Cr1 C10 115.06(9)
C38 Cr1 C10 157.55(11)
C8 Cr1 C10 67.15(9)
C9 Cr1 C10 36.96(9)
C11 Cr1 C10 36.61(8)
C40 Cr1 C16 154.98(10)
C42 Cr1 C16 96.60(9)
C38 Cr1 C16 115.39(9)
C8 Cr1 C16 65.55(8)
C9 Cr1 C16 77.41(8)
C11 Cr1 C16 37.08(7)
C10 Cr1 C16 66.15(7)
C40 Cr1 C15 151.30(10)
C42 Cr1 C15 123.06(8)
C38 Cr1 C15 90.50(9)
C8 Cr1 C15 37.07(7)
C9 Cr1 C15 66.70(7)
C11 Cr1 C15 66.59(7)
C10 Cr1 C15 79.07(7)
C16 Cr1 C15 36.06(7)
C2 C1 C17 108.04(17)
C2 C1 Mn1 70.36(12)
C17 C1 Mn1 71.75(11)
C1 C2 C3 108.23(17)
C1 C2 Mn1 71.21(12)
C3 C2 Mn1 70.43(11)
C12 C3 C2 108.56(16)
C12 C3 Mn1 72.58(11)
C2 C3 Mn1 70.61(12)
O18 C4 C5 118.77(15)
O18 C4 C13 119.52(15)
C5 C4 C13 121.32(16)
C4 C5 C6 118.59(16)
C4 C5 C26 117.95(16)
C6 C5 C26 123.15(17)
C5 C6 C7 119.43(16)
C5 C6 C28 122.24(17)
C7 C6 C28 118.26(17)
O30 C7 C6 116.61(16)
O30 C7 C14 120.85(16)
C6 C7 C14 122.34(17)
C9 C8 C15 121.5(2)
C9 C8 Cr1 71.48(13)
C15 C8 Cr1 75.32(12)
C10 C9 C8 121.0(2)
C10 C9 Cr1 72.10(13)
C8 C9 Cr1 71.27(12)
C11 C10 C9 118.72(18)
C11 C10 Cr1 71.29(12)
C9 C10 Cr1 70.94(13)
C10 C11 C16 121.4(2)
C10 C11 Cr1 72.10(13)
C16 C11 Cr1 74.62(11)
C3 C12 C17 107.05(16)
C3 C12 C13 133.36(16)
C17 C12 C13 119.49(16)
C3 C12 Mn1 68.96(12)
C17 C12 Mn1 70.51(11)
C13 C12 Mn1 122.76(13)
C4 C13 C14 119.50(16)
C4 C13 C12 120.70(16)
C14 C13 C12 119.43(15)
C7 C14 C13 117.08(16)
C7 C14 C15 123.21(16)
C13 C14 C15 119.69(16)
C16 C15 C8 116.78(17)
C16 C15 C14 119.55(16)
C8 C15 C14 123.67(18)
C16 C15 Cr1 71.53(10)
C8 C15 Cr1 67.61(11)
C14 C15 Cr1 132.59(13)
C15 C16 C11 120.40(18)
C15 C16 C17 119.40(16)
C11 C16 C17 120.04(18)
C15 C16 Cr1 72.40(11)
C11 C16 Cr1 68.31(11)
C17 C16 Cr1 136.51(14)
C1 C17 C12 108.10(16)
C1 C17 C16 130.31(17)
C12 C17 C16 120.82(17)
C1 C17 Mn1 69.67(12)
C12 C17 Mn1 71.02(11)
C16 C17 Mn1 132.65(14)
C4 O18 Si19 125.95(12)
O18 Si19 C20 110.40(9)
O18 Si19 C21 111.47(10)
C20 Si19 C21 106.69(13)
O18 Si19 C22 103.20(9)
C20 Si19 C22 111.92(11)
C21 Si19 C22 113.24(11)
C23 C22 C24 109.3(2)
C23 C22 C25 108.3(2)
C24 C22 C25 108.7(2)
C23 C22 Si19 110.78(15)
C24 C22 Si19 109.89(17)
C25 C22 Si19 109.79(14)
C27 C26 C5 111.26(18)
C29 C28 C6 112.52(18)
C7 O30 C31 112.58(16)
O33 C32 Mn1 175.6(2)
O35 C34 Mn1 178.7(3)
O37 C36 Mn1 175.7(2)
O39 C38 Cr1 178.5(3)
O41 C40 Cr1 178.5(3)
O43 C42 Cr1 176.3(2)

loop_
_geom_bond_atom_site_label_1
_geom_bond_atom_site_label_2
_geom_bond_distance
Mn1 C34 1.780(3)
Mn1 C36 1.795(2)
Mn1 C32 1.796(2)
Mn1 C3 2.131(2)
Mn1 C2 2.133(2)
Mn1 C1 2.145(2)
Mn1 C17 2.172(2)
Mn1 C12 2.179(2)
Cr1 C40 1.824(2)
Cr1 C42 1.827(2)
Cr1 C38 1.846(2)
Cr1 C8 2.197(2)
Cr1 C9 2.199(2)
Cr1 C11 2.204(2)
Cr1 C10 2.214(2)
Cr1 C16 2.2868(19)
Cr1 C15 2.2982(18)
C1 C2 1.408(3)
C1 C17 1.426(3)
C2 C3 1.422(3)
C3 C12 1.420(3)
C4 O18 1.372(2)
C4 C5 1.395(2)
C4 C13 1.406(2)
C5 C6 1.396(3)
C5 C26 1.513(3)
C6 C7 1.397(3)
C6 C28 1.519(3)
C7 O30 1.384(2)
C7 C14 1.406(3)
C8 C9 1.404(3)
C8 C15 1.432(3)
C9 C10 1.399(4)
C10 C11 1.388(3)
C11 C16 1.430(3)
C12 C17 1.433(2)
C12 C13 1.464(2)
C13 C14 1.418(2)
C14 C15 1.492(2)
C15 C16 1.419(3)
C16 C17 1.446(3)
O18 Si19 1.6793(14)
Si19 C20 1.855(2)
Si19 C21 1.859(2)
Si19 C22 1.880(2)
C22 C23 1.527(3)
C22 C24 1.533(3)
C22 C25 1.535(3)
C26 C27 1.511(4)
C28 C29 1.509(3)
O30 C31 1.433(3)
C32 O33 1.142(3)
C34 O35 1.144(3)
C36 O37 1.142(3)
C38 O39 1.145(3)
C40 O41 1.152(3)
C42 O43 1.155(3)

loop_
_geom_torsion_atom_site_label_1
_geom_torsion_atom_site_label_2
_geom_torsion_atom_site_label_3
_geom_torsion_atom_site_label_4
_geom_torsion
C34 Mn1 C1 C2 -29.15(19)
C36 Mn1 C1 C2 142.24(15)
C32 Mn1 C1 C2 -119.59(14)
C3 Mn1 C1 C2 37.77(12)
C17 Mn1 C1 C2 117.64(17)
C12 Mn1 C1 C2 80.47(13)
C34 Mn1 C1 C17 -146.79(14)
C36 Mn1 C1 C17 24.60(18)
C32 Mn1 C1 C17 122.76(12)
C3 Mn1 C1 C17 -79.87(12)
C2 Mn1 C1 C17 -117.64(17)
C12 Mn1 C1 C17 -37.18(10)
C17 C1 C2 C3 1.2(3)
Mn1 C1 C2 C3 -61.02(16)
C17 C1 C2 Mn1 62.22(15)
C34 Mn1 C2 C1 158.78(15)
C36 Mn1 C2 C1 -90.8(3)
C32 Mn1 C2 C1 66.97(15)
C3 Mn1 C2 C1 -118.14(19)
C17 Mn1 C2 C1 -37.79(12)
C12 Mn1 C2 C1 -80.59(13)
C34 Mn1 C2 C3 -83.08(15)
C36 Mn1 C2 C3 27.3(3)
C32 Mn1 C2 C3 -174.89(13)
C1 Mn1 C2 C3 118.14(19)
C17 Mn1 C2 C3 80.35(13)
C12 Mn1 C2 C3 37.55(12)
C1 C2 C3 C12 -1.5(3)
Mn1 C2 C3 C12 -63.07(15)
C1 C2 C3 Mn1 61.52(16)
C34 Mn1 C3 C12 -142.31(13)
C36 Mn1 C3 C12 -49.48(15)
C32 Mn1 C3 C12 126.76(17)
C2 Mn1 C3 C12 117.65(17)
C1 Mn1 C3 C12 80.38(12)
C17 Mn1 C3 C12 37.51(10)
C34 Mn1 C3 C2 100.04(15)
C36 Mn1 C3 C2 -167.13(14)
C32 Mn1 C3 C2 9.1(2)
C1 Mn1 C3 C2 -37.26(13)
C17 Mn1 C3 C2 -80.14(13)
C12 Mn1 C3 C2 -117.65(17)
O18 C4 C5 C6 174.94(17)
C13 C4 C5 C6 -12.3(3)
O18 C4 C5 C26 -11.2(3)
C13 C4 C5 C26 161.58(19)
C4 C5 C6 C7 1.6(3)
C26 C5 C6 C7 -171.95(19)
C4 C5 C6 C28 178.51(18)
C26 C5 C6 C28 5.0(3)
C5 C6 C7 O30 -176.01(17)
C28 C6 C7 O30 6.9(3)
C5 C6 C7 C14 9.1(3)
C28 C6 C7 C14 -167.96(18)
C40 Cr1 C8 C9 -50.81(18)
C42 Cr1 C8 C9 129.3(3)
C38 Cr1 C8 C9 -141.51(15)
C11 Cr1 C8 C9 65.06(14)
C10 Cr1 C8 C9 28.56(14)
C16 Cr1 C8 C9 101.68(15)
C15 Cr1 C8 C9 131.1(2)
C40 Cr1 C8 C15 178.13(14)
C42 Cr1 C8 C15 -1.8(3)
C38 Cr1 C8 C15 87.42(14)
C9 Cr1 C8 C15 -131.1(2)
C11 Cr1 C8 C15 -66.01(12)
C10 Cr1 C8 C15 -102.51(14)
C16 Cr1 C8 C15 -29.39(11)
C15 C8 C9 C10 4.4(3)
Cr1 C8 C9 C10 -54.4(2)
C15 C8 C9 Cr1 58.78(19)
C40 Cr1 C9 C10 -92.08(15)
C42 Cr1 C9 C10 -13.6(2)
C38 Cr1 C9 C10 179.14(13)
C8 Cr1 C9 C10 132.9(2)
C11 Cr1 C9 C10 29.60(12)
C16 Cr1 C9 C10 66.91(12)
C15 Cr1 C9 C10 103.24(13)
C40 Cr1 C9 C8 135.03(16)
C42 Cr1 C9 C8 -146.50(18)
C38 Cr1 C9 C8 46.24(17)
C11 Cr1 C9 C8 -103.29(14)
C10 Cr1 C9 C8 -132.9(2)
C16 Cr1 C9 C8 -65.99(13)
C15 Cr1 C9 C8 -29.66(13)
C8 C9 C10 C11 -0.8(3)
Cr1 C9 C10 C11 -54.81(19)
C8 C9 C10 Cr1 54.02(19)
C40 Cr1 C10 C11 -141.57(15)
C42 Cr1 C10 C11 -56.29(15)
C38 Cr1 C10 C11 128.9(2)
C8 Cr1 C10 C11 102.07(14)
C9 Cr1 C10 C11 130.83(18)
C16 Cr1 C10 C11 29.81(12)
C15 Cr1 C10 C11 65.25(13)
C40 Cr1 C10 C9 87.60(15)
C42 Cr1 C10 C9 172.88(12)
C38 Cr1 C10 C9 -1.9(3)
C8 Cr1 C10 C9 -28.76(12)
C11 Cr1 C10 C9 -130.83(18)
C16 Cr1 C10 C9 -101.02(13)
C15 Cr1 C10 C9 -65.58(12)
C9 C10 C11 C16 -3.8(3)
Cr1 C10 C11 C16 -58.42(18)
C9 C10 C11 Cr1 54.64(19)
C40 Cr1 C11 C10 44.79(17)
C42 Cr1 C11 C10 131.05(14)
C38 Cr1 C11 C10 -140.3(2)
C8 Cr1 C11 C10 -66.80(13)
C9 Cr1 C11 C10 -29.87(13)
C16 Cr1 C11 C10 -131.0(2)
C15 Cr1 C11 C10 -103.67(14)
C40 Cr1 C11 C16 175.84(14)
C42 Cr1 C11 C16 -97.91(14)
C38 Cr1 C11 C16 -9.3(3)
C8 Cr1 C11 C16 64.24(13)
C9 Cr1 C11 C16 101.17(14)
C10 Cr1 C11 C16 131.0(2)
C15 Cr1 C11 C16 27.37(12)
C2 C3 C12 C17 1.3(2)
Mn1 C3 C12 C17 -60.53(13)
C2 C3 C12 C13 177.5(2)
Mn1 C3 C12 C13 115.7(2)
C2 C3 C12 Mn1 61.81(15)
C34 Mn1 C12 C3 45.36(15)
C36 Mn1 C12 C3 137.58(13)
C32 Mn1 C12 C3 -123.12(18)
C2 Mn1 C12 C3 -38.03(11)
C1 Mn1 C12 C3 -80.72(12)
C17 Mn1 C12 C3 -118.00(15)
C34 Mn1 C12 C17 163.36(13)
C36 Mn1 C12 C17 -104.42(13)
C32 Mn1 C12 C17 -5.1(2)
C3 Mn1 C12 C17 118.00(15)
C2 Mn1 C12 C17 79.97(11)
C1 Mn1 C12 C17 37.28(11)
C34 Mn1 C12 C13 -83.48(18)
C36 Mn1 C12 C13 8.73(16)
C32 Mn1 C12 C13 108.0(2)
C3 Mn1 C12 C13 -128.84(19)
C2 Mn1 C12 C13 -166.87(17)
C1 Mn1 C12 C13 150.44(16)
C17 Mn1 C12 C13 113.16(18)
O18 C4 C13 C14 -174.78(16)
C5 C4 C13 C14 12.5(3)
O18 C4 C13 C12 12.2(3)
C5 C4 C13 C12 -160.54(18)
C3 C12 C13 C4 -7.0(3)
C17 C12 C13 C4 168.84(18)
Mn1 C12 C13 C4 84.1(2)
C3 C12 C13 C14 179.9(2)
C17 C12 C13 C14 -4.2(3)
Mn1 C12 C13 C14 -88.94(19)
O30 C7 C14 C13 176.52(17)
C6 C7 C14 C13 -8.8(3)
O30 C7 C14 C15 -4.8(3)
C6 C7 C14 C15 169.87(18)
C4 C13 C14 C7 -1.9(3)
C12 C13 C14 C7 171.23(17)
C4 C13 C14 C15 179.39(17)
C12 C13 C14 C15 -7.5(3)
C9 C8 C15 C16 -3.2(3)
Cr1 C8 C15 C16 53.73(16)
C9 C8 C15 C14 175.82(19)
Cr1 C8 C15 C14 -127.23(18)
C9 C8 C15 Cr1 -56.95(19)
C7 C14 C15 C16 -166.45(18)
C13 C14 C15 C16 12.2(3)
C7 C14 C15 C8 14.5(3)
C13 C14 C15 C8 -166.84(19)
C7 C14 C15 Cr1 -74.9(3)
C13 C14 C15 Cr1 103.7(2)
C40 Cr1 C15 C16 -134.2(2)
C42 Cr1 C15 C16 48.65(14)
C38 Cr1 C15 C16 135.76(13)
C8 Cr1 C15 C16 -130.64(17)
C9 Cr1 C15 C16 -100.85(13)
C11 Cr1 C15 C16 -28.09(11)
C10 Cr1 C15 C16 -64.25(12)
C40 Cr1 C15 C8 -3.6(3)
C42 Cr1 C15 C8 179.29(13)
C38 Cr1 C15 C8 -93.60(14)
C9 Cr1 C15 C8 29.79(13)
C11 Cr1 C15 C8 102.56(14)
C10 Cr1 C15 C8 66.39(13)
C16 Cr1 C15 C8 130.64(17)
C40 Cr1 C15 C14 112.3(3)
C42 Cr1 C15 C14 -64.9(2)
C38 Cr1 C15 C14 22.23(19)
C8 Cr1 C15 C14 115.8(2)
C9 Cr1 C15 C14 145.6(2)
C11 Cr1 C15 C14 -141.6(2)
C10 Cr1 C15 C14 -177.8(2)
C16 Cr1 C15 C14 -113.5(2)
C8 C15 C16 C11 -1.3(3)
C14 C15 C16 C11 179.64(18)
Cr1 C15 C16 C11 50.53(17)
C8 C15 C16 C17 174.18(18)
C14 C15 C16 C17 -4.9(3)
Cr1 C15 C16 C17 -134.02(18)
C8 C15 C16 Cr1 -51.80(16)
C14 C15 C16 Cr1 129.11(17)
C10 C11 C16 C15 4.9(3)
Cr1 C11 C16 C15 -52.37(17)
C10 C11 C16 C17 -170.56(19)
Cr1 C11 C16 C17 132.21(18)
C10 C11 C16 Cr1 57.22(19)
C40 Cr1 C16 C15 125.5(2)
C42 Cr1 C16 C15 -140.70(12)
C38 Cr1 C16 C15 -50.56(15)
C8 Cr1 C16 C15 30.16(11)
C9 Cr1 C16 C15 67.56(12)
C11 Cr1 C16 C15 134.23(18)
C10 Cr1 C16 C15 104.77(13)
C40 Cr1 C16 C11 -8.7(3)
C42 Cr1 C16 C11 85.07(14)
C38 Cr1 C16 C11 175.22(14)
C8 Cr1 C16 C11 -104.07(14)
C9 Cr1 C16 C11 -66.67(14)
C10 Cr1 C16 C11 -29.46(13)
C15 Cr1 C16 C11 -134.23(18)
C40 Cr1 C16 C17 -120.0(3)
C42 Cr1 C16 C17 -26.2(2)
C38 Cr1 C16 C17 63.9(2)
C8 Cr1 C16 C17 144.6(2)
C9 Cr1 C16 C17 -178.0(2)
C11 Cr1 C16 C17 -111.3(2)
C10 Cr1 C16 C17 -140.8(2)
C15 Cr1 C16 C17 114.5(2)
C2 C1 C17 C12 -0.4(2)
Mn1 C1 C17 C12 60.92(14)
C2 C1 C17 C16 169.4(2)
Mn1 C1 C17 C16 -129.3(2)
C2 C1 C17 Mn1 -61.33(16)
C3 C12 C17 C1 -0.5(2)
C13 C12 C17 C1 -177.41(18)
Mn1 C12 C17 C1 -60.07(14)
C3 C12 C17 C16 -171.48(18)
C13 C12 C17 C16 11.6(3)
Mn1 C12 C17 C16 128.98(18)
C3 C12 C17 Mn1 59.54(14)
C13 C12 C17 Mn1 -117.34(17)
C15 C16 C17 C1 -175.6(2)
C11 C16 C17 C1 -0.1(3)
Cr1 C16 C17 C1 89.2(3)
C15 C16 C17 C12 -6.9(3)
C11 C16 C17 C12 168.54(18)
Cr1 C16 C17 C12 -102.1(2)
C15 C16 C17 Mn1 85.1(2)
C11 C16 C17 Mn1 -99.5(2)
Cr1 C16 C17 Mn1 -10.1(3)
C34 Mn1 C17 C1 81.5(3)
C36 Mn1 C17 C1 -162.76(13)
C32 Mn1 C17 C1 -64.24(13)
C3 Mn1 C17 C1 81.04(12)
C2 Mn1 C17 C1 37.64(11)
C12 Mn1 C17 C1 118.54(15)
C34 Mn1 C17 C12 -37.1(3)
C36 Mn1 C17 C12 78.70(12)
C32 Mn1 C17 C12 177.21(11)
C3 Mn1 C17 C12 -37.50(10)
C2 Mn1 C17 C12 -80.90(11)
C1 Mn1 C17 C12 -118.54(15)
C34 Mn1 C17 C16 -151.9(2)
C36 Mn1 C17 C16 -36.11(19)
C32 Mn1 C17 C16 62.40(19)
C3 Mn1 C17 C16 -152.3(2)
C2 Mn1 C17 C16 164.3(2)
C1 Mn1 C17 C16 126.6(2)
C12 Mn1 C17 C16 -114.8(2)
C5 C4 O18 Si19 -87.5(2)
C13 C4 O18 Si19 99.57(18)
C4 O18 Si19 C20 -77.92(17)
C4 O18 Si19 C21 40.48(17)
C4 O18 Si19 C22 162.33(14)
O18 Si19 C22 C23 -66.08(19)
C20 Si19 C22 C23 175.22(19)
C21 Si19 C22 C23 54.6(2)
O18 Si19 C22 C24 173.02(17)
C20 Si19 C22 C24 54.3(2)
C21 Si19 C22 C24 -66.3(2)
O18 Si19 C22 C25 53.47(17)
C20 Si19 C22 C25 -65.23(19)
C21 Si19 C22 C25 174.12(17)
C4 C5 C26 C27 -74.8(2)
C6 C5 C26 C27 98.8(2)
C5 C6 C28 C29 -96.6(3)
C7 C6 C28 C29 80.4(3)
C6 C7 O30 C31 86.8(2)
C14 C7 O30 C31 -98.2(2)
